data_4026505
loop_
_publ_author_name
'Teh-Chang Chou'
'Ren-Tsung Wu'
'Kung-Ching Liao'
'Chun-Hung Wang'

_publ_section_title
;
 N-1- and N-2-Anthryl Succinimide Derivatives: C-N Bond Rotational
 Behaviors and Fluorescence Energy Transfer
;
_journal_name_full 'Journal of Organic Chemistry'
_journal_page_first 6813
_journal_page_last 6818
_journal_paper_doi 10.1021/jo200665v
_journal_volume 76
_journal_year 2011
_chemical_formula_sum 'C23 H17 N O2'
_chemical_formula_weight 339.38
_chemical_name_systematic
; 
 ? 
;
_space_group_IT_number 14
_symmetry_cell_setting monoclinic
_symmetry_space_group_name_Hall '-P 2ybc'
_symmetry_space_group_name_H-M 'P 1 21/c 1'
_atom_sites_solution_hydrogens geom
_atom_sites_solution_primary direct
_atom_sites_solution_secondary difmap
_audit_creation_method SHELXL-97
_cell_angle_alpha 90.00
_cell_angle_beta 90.950(4)
_cell_angle_gamma 90.00
_cell_formula_units_Z 4
_cell_length_a 21.1065(15)
_cell_length_b 6.0864(4)
_cell_length_c 12.9348(10)
_cell_measurement_reflns_used 7129
_cell_measurement_temperature 150(2)
_cell_measurement_theta_max 27.50
_cell_measurement_theta_min 1.93
_cell_volume 1661.4(2)
_computing_cell_refinement DENZO-SMN
_computing_data_collection 'NONIUS COLLECT'
_computing_data_reduction DENZO-SMN
_computing_molecular_graphics 'Bruker SHELXTL'
_computing_publication_material 'Bruker SHELXTL'
_computing_structure_refinement 'SHELXL-97 (Sheldrick, 1997)'
_computing_structure_solution 'SHELXS-97 (Sheldrick, 1990)'
_diffrn_ambient_temperature 150(2)
_diffrn_measured_fraction_theta_full 0.981
_diffrn_measured_fraction_theta_max 0.981
_diffrn_measurement_device_type 'NONIUS KappaCCD'
_diffrn_measurement_method '\w scans'
_diffrn_radiation_monochromator graphite
_diffrn_radiation_source 'fine-focus sealed tube'
_diffrn_radiation_type MoK\a
_diffrn_radiation_wavelength 0.71073
_diffrn_reflns_av_R_equivalents 0.0748
_diffrn_reflns_av_sigmaI/netI 0.1295
_diffrn_reflns_limit_h_max 27
_diffrn_reflns_limit_h_min -27
_diffrn_reflns_limit_k_max 5
_diffrn_reflns_limit_k_min -7
_diffrn_reflns_limit_l_max 16
_diffrn_reflns_limit_l_min -16
_diffrn_reflns_number 7129
_diffrn_reflns_theta_full 27.50
_diffrn_reflns_theta_max 27.50
_diffrn_reflns_theta_min 1.93
_exptl_absorpt_coefficient_mu 0.087
_exptl_absorpt_correction_T_max 0.990
_exptl_absorpt_correction_T_min 0.945
_exptl_absorpt_correction_type multi-scan
_exptl_crystal_colour light-brown
_exptl_crystal_density_diffrn 1.357
_exptl_crystal_description needle
_exptl_crystal_F_000 712
_exptl_crystal_size_max 0.60
_exptl_crystal_size_mid 0.17
_exptl_crystal_size_min 0.07
_refine_diff_density_max 0.249
_refine_diff_density_min -0.294
_refine_diff_density_rms 0.066
_refine_ls_extinction_method none
_refine_ls_goodness_of_fit_ref 1.014
_refine_ls_hydrogen_treatment constr
_refine_ls_matrix_type full
_refine_ls_number_parameters 235
_refine_ls_number_reflns 3733
_refine_ls_number_restraints 0
_refine_ls_restrained_S_all 1.014
_refine_ls_R_factor_all 0.1552
_refine_ls_R_factor_gt 0.0690
_refine_ls_shift/su_max 0.003
_refine_ls_shift/su_mean 0.000
_refine_ls_structure_factor_coef Fsqd
_refine_ls_weighting_details 'calc w=1/[\s^2^(Fo^2^)+(0.0827P)^2^+0.0000P] where P=(Fo^2^+2Fc^2^)/3'
_refine_ls_weighting_scheme calc
_refine_ls_wR_factor_gt 0.1684
_refine_ls_wR_factor_ref 0.1904
_reflns_number_gt 1782
_reflns_number_total 3733
_reflns_threshold_expression >2sigma(I)
_cod_data_source_file jo200665v_si_003.cif
_cod_data_source_block ic14276
_cod_database_code 4026505

loop_
_symmetry_equiv_pos_as_xyz
'x, y, z'
'-x, y+1/2, -z+1/2'
'-x, -y, -z'
'x, -y-1/2, z-1/2'

loop_
_atom_site_label
_atom_site_type_symbol
_atom_site_fract_x
_atom_site_fract_y
_atom_site_fract_z
_atom_site_U_iso_or_equiv
_atom_site_adp_type
_atom_site_occupancy
_atom_site_symmetry_multiplicity
_atom_site_calc_flag
_atom_site_refinement_flags
O1 O 0.26021(10) 0.4162(3) 0.13214(16) 0.0416(6) Uani 1 1 d .
O2 O 0.34043(9) 1.0308(3) 0.28738(17) 0.0384(6) Uani 1 1 d .
N1 N 0.28674(10) 0.7282(4) 0.22401(17) 0.0272(6) Uani 1 1 d .
C1 C 0.28909(13) 0.5868(5) 0.1391(2) 0.0306(7) Uani 1 1 d .
C2 C 0.33423(13) 0.6822(5) 0.0629(2) 0.0312(7) Uani 1 1 d .
H2 H 0.3120 0.7124 -0.0046 0.037 Uiso 1 1 calc R
C3 C 0.35853(12) 0.8968(5) 0.1118(2) 0.0298(7) Uani 1 1 d .
H3 H 0.3456 1.0274 0.0695 0.036 Uiso 1 1 calc R
C4 C 0.32928(12) 0.9028(5) 0.2175(2) 0.0288(7) Uani 1 1 d .
C5 C 0.39603(13) 0.5486(5) 0.0455(2) 0.0366(8) Uani 1 1 d .
H5 H 0.3926 0.4216 -0.0033 0.044 Uiso 1 1 calc R
C6 C 0.42352(13) 0.4991(5) 0.1522(3) 0.0378(8) Uani 1 1 d .
H6 H 0.4249 0.3594 0.1848 0.045 Uiso 1 1 calc R
C7 C 0.44529(13) 0.6862(5) 0.1914(2) 0.0384(8) Uani 1 1 d .
H7 H 0.4656 0.7039 0.2570 0.046 Uiso 1 1 calc R
C8 C 0.43197(13) 0.8662(5) 0.1136(2) 0.0374(8) Uani 1 1 d .
H8 H 0.4579 1.0030 0.1211 0.045 Uiso 1 1 calc R
C9 C 0.43949(14) 0.7379(5) 0.0127(2) 0.0420(8) Uani 1 1 d .
H9A H 0.4837 0.6900 0.0013 0.050 Uiso 1 1 calc R
H9B H 0.4230 0.8185 -0.0485 0.050 Uiso 1 1 calc R
C10 C 0.24937(12) 0.6804(5) 0.3137(2) 0.0272(7) Uani 1 1 d .
C11 C 0.26105(14) 0.4944(5) 0.3683(2) 0.0339(7) Uani 1 1 d .
H11 H 0.2937 0.3971 0.3476 0.041 Uiso 1 1 calc R
C12 C 0.22443(14) 0.4452(5) 0.4566(2) 0.0383(8) Uani 1 1 d .
H12 H 0.2322 0.3139 0.4944 0.046 Uiso 1 1 calc R
C13 C 0.17864(14) 0.5848(5) 0.4866(2) 0.0384(8) Uani 1 1 d .
H13 H 0.1556 0.5524 0.5472 0.046 Uiso 1 1 calc R
C14 C 0.16388(13) 0.7792(5) 0.4301(2) 0.0314(7) Uani 1 1 d .
C15 C 0.11472(13) 0.9178(5) 0.4577(2) 0.0366(8) Uani 1 1 d .
H15 H 0.0926 0.8891 0.5196 0.044 Uiso 1 1 calc R
C16 C 0.09679(13) 1.0981(5) 0.3973(2) 0.0356(8) Uani 1 1 d .
C17 C 0.04584(14) 1.2403(6) 0.4239(3) 0.0452(9) Uani 1 1 d .
H17 H 0.0230 1.2131 0.4852 0.054 Uiso 1 1 calc R
C18 C 0.02963(15) 1.4119(6) 0.3637(3) 0.0489(9) Uani 1 1 d .
H18 H -0.0043 1.5048 0.3831 0.059 Uiso 1 1 calc R
C19 C 0.06273(15) 1.4556(6) 0.2714(3) 0.0474(9) Uani 1 1 d .
H19 H 0.0502 1.5755 0.2288 0.057 Uiso 1 1 calc R
C20 C 0.11222(14) 1.3275(5) 0.2436(3) 0.0386(8) Uani 1 1 d .
H20 H 0.1346 1.3606 0.1824 0.046 Uiso 1 1 calc R
C21 C 0.13106(13) 1.1442(5) 0.3051(2) 0.0321(7) Uani 1 1 d .
C22 C 0.18243(13) 1.0102(5) 0.2790(2) 0.0291(7) Uani 1 1 d .
H22 H 0.2062 1.0443 0.2193 0.035 Uiso 1 1 calc R
C23 C 0.19944(12) 0.8283(5) 0.3386(2) 0.0270(7) Uani 1 1 d .

loop_
_atom_site_aniso_label
_atom_site_aniso_U_11
_atom_site_aniso_U_22
_atom_site_aniso_U_33
_atom_site_aniso_U_23
_atom_site_aniso_U_13
_atom_site_aniso_U_12
O1 0.0568(14) 0.0348(13) 0.0332(14) -0.0078(11) 0.0022(10) -0.0107(11)
O2 0.0443(12) 0.0334(12) 0.0377(14) -0.0116(11) 0.0027(10) -0.0021(10)
N1 0.0347(13) 0.0260(13) 0.0208(13) -0.0029(11) 0.0001(10) -0.0006(11)
C1 0.0337(16) 0.0316(17) 0.0266(18) -0.0020(15) -0.0014(13) 0.0022(14)
C2 0.0428(17) 0.0318(17) 0.0190(16) -0.0012(14) 0.0016(12) 0.0031(14)
C3 0.0368(16) 0.0288(16) 0.0239(16) -0.0003(14) 0.0053(12) 0.0043(13)
C4 0.0328(16) 0.0263(16) 0.0275(17) 0.0001(15) 0.0003(13) 0.0055(13)
C5 0.0442(18) 0.0351(18) 0.0307(19) -0.0010(15) 0.0087(14) 0.0067(14)
C6 0.0408(17) 0.0346(19) 0.038(2) 0.0044(16) 0.0046(14) 0.0126(14)
C7 0.0336(16) 0.042(2) 0.039(2) -0.0015(17) -0.0024(14) 0.0081(15)
C8 0.0391(17) 0.0370(19) 0.037(2) -0.0041(16) 0.0089(14) -0.0007(14)
C9 0.0454(18) 0.043(2) 0.038(2) -0.0010(18) 0.0141(15) 0.0025(16)
C10 0.0324(15) 0.0296(16) 0.0195(16) -0.0024(14) -0.0010(12) -0.0036(13)
C11 0.0413(17) 0.0316(18) 0.0285(18) -0.0003(15) -0.0057(14) 0.0006(14)
C12 0.052(2) 0.0368(19) 0.0262(18) 0.0077(15) -0.0084(15) -0.0109(16)
C13 0.0419(18) 0.048(2) 0.0253(18) 0.0042(16) 0.0015(14) -0.0141(16)
C14 0.0347(16) 0.0371(18) 0.0224(17) -0.0036(15) 0.0004(12) -0.0093(14)
C15 0.0379(17) 0.045(2) 0.0270(18) -0.0065(16) 0.0094(13) -0.0097(15)
C16 0.0311(16) 0.0400(19) 0.0360(19) -0.0110(16) 0.0050(13) -0.0064(14)
C17 0.0349(17) 0.048(2) 0.053(2) -0.019(2) 0.0087(15) -0.0030(16)
C18 0.0352(18) 0.048(2) 0.063(3) -0.024(2) 0.0032(17) 0.0047(16)
C19 0.0451(19) 0.044(2) 0.053(2) -0.0071(18) -0.0092(17) 0.0107(16)
C20 0.0419(18) 0.0358(18) 0.038(2) -0.0023(16) -0.0048(14) 0.0015(15)
C21 0.0321(16) 0.0322(17) 0.0321(19) -0.0061(16) -0.0008(13) -0.0031(13)
C22 0.0325(15) 0.0345(17) 0.0202(15) -0.0023(14) 0.0027(12) -0.0034(13)
C23 0.0321(15) 0.0288(16) 0.0199(16) -0.0010(13) -0.0013(12) -0.0059(13)

loop_
_atom_type_symbol
_atom_type_description
_atom_type_scat_dispersion_real
_atom_type_scat_dispersion_imag
_atom_type_scat_source
C C 0.0033 0.0016 'International Tables Vol C Tables 4.2.6.8 and 6.1.1.4'
H H 0.0000 0.0000 'International Tables Vol C Tables 4.2.6.8 and 6.1.1.4'
N N 0.0061 0.0033 'International Tables Vol C Tables 4.2.6.8 and 6.1.1.4'
O O 0.0106 0.0060 'International Tables Vol C Tables 4.2.6.8 and 6.1.1.4'

loop_
_geom_angle_atom_site_label_1
_geom_angle_atom_site_label_2
_geom_angle_atom_site_label_3
_geom_angle
C4 N1 C1 113.0(2)
C4 N1 C10 124.3(2)
C1 N1 C10 122.3(2)
O1 C1 N1 124.4(3)
O1 C1 C2 127.6(3)
N1 C1 C2 108.0(2)
C1 C2 C3 105.7(2)
C1 C2 C5 115.8(2)
C3 C2 C5 103.2(2)
C4 C3 C2 104.8(2)
C4 C3 C8 114.2(2)
C2 C3 C8 103.3(2)
O2 C4 N1 124.2(3)
O2 C4 C3 127.8(3)
N1 C4 C3 108.0(2)
C6 C5 C9 100.3(3)
C6 C5 C2 106.3(2)
C9 C5 C2 98.8(2)
C7 C6 C5 107.6(3)
C6 C7 C8 107.9(3)
C7 C8 C9 100.2(3)
C7 C8 C3 105.7(2)
C9 C8 C3 99.5(2)
C8 C9 C5 94.4(2)
C11 C10 C23 122.6(3)
C11 C10 N1 119.4(2)
C23 C10 N1 118.0(2)
C10 C11 C12 119.9(3)
C13 C12 C11 120.0(3)
C12 C13 C14 121.8(3)
C15 C14 C13 122.1(3)
C15 C14 C23 119.1(3)
C13 C14 C23 118.8(3)
C14 C15 C16 122.1(3)
C15 C16 C17 122.7(3)
C15 C16 C21 118.9(3)
C17 C16 C21 118.3(3)
C18 C17 C16 121.2(3)
C17 C18 C19 120.6(3)
C20 C19 C18 120.5(3)
C19 C20 C21 120.8(3)
C22 C21 C20 122.1(3)
C22 C21 C16 119.3(3)
C20 C21 C16 118.6(3)
C23 C22 C21 121.5(3)
C22 C23 C10 124.2(3)
C22 C23 C14 119.1(3)
C10 C23 C14 116.8(3)

loop_
_geom_bond_atom_site_label_1
_geom_bond_atom_site_label_2
_geom_bond_distance
O1 C1 1.207(3)
O2 C4 1.213(3)
N1 C4 1.395(4)
N1 C1 1.397(3)
N1 C10 1.443(3)
C1 C2 1.500(4)
C2 C3 1.536(4)
C2 C5 1.557(4)
C3 C4 1.511(4)
C3 C8 1.561(4)
C5 C6 1.518(4)
C5 C9 1.536(4)
C6 C7 1.326(4)
C7 C8 1.512(4)
C8 C9 1.531(4)
C10 C11 1.354(4)
C10 C23 1.427(4)
C11 C12 1.422(4)
C12 C13 1.349(4)
C13 C14 1.423(4)
C14 C15 1.389(4)
C14 C23 1.443(4)
C15 C16 1.396(4)
C16 C17 1.427(4)
C16 C21 1.433(4)
C17 C18 1.344(5)
C18 C19 1.417(5)
C19 C20 1.357(4)
C20 C21 1.422(4)
C21 C22 1.403(4)
C22 C23 1.393(4)
